data_9000198
loop_
_publ_author_name
'Wood, M. M.'

_publ_section_title
;
 The crystal structure of ransomite
;
_journal_name_full 'American Mineralogist'
_journal_page_first 729
_journal_page_last 734
_journal_volume 55
_journal_year 1970
_chemical_compound_source 'United Verde mine, Jerome, Arizona, USA'
_chemical_formula_sum 'Cu Fe2 H12 O22 S4'
_chemical_name_mineral Ransomite
_space_group_IT_number 14
_symmetry_space_group_name_Hall '-P 2ybc'
_symmetry_space_group_name_H-M 'P 1 21/c 1'
_cell_angle_alpha 90
_cell_angle_beta 93.02
_cell_angle_gamma 90
_cell_formula_units_Z 2
_cell_length_a 4.811
_cell_length_b 16.217
_cell_length_c 10.403
_cell_volume 810.515
_database_code_amcsd 0000203
_exptl_crystal_density_diffrn 2.735
_cod_original_formula_sum 'Cu Fe2 S4 O22 H12'
_cod_database_code 9000198

loop_
_space_group_symop_operation_xyz
x,y,z
x,1/2-y,1/2+z
-x,1/2+y,1/2-z
-x,-y,-z

loop_
_atom_site_label
_atom_site_fract_x
_atom_site_fract_y
_atom_site_fract_z
_atom_site_U_iso_or_equiv
_atom_site_type_symbol
_atom_site_attached_hydrogens
Cu 0.00000 0.00000 0.00000 0.01684 Cu 0
Fe 0.73770 0.62720 0.02230 0.01026 Fe 0
S1 0.79060 0.28690 0.13990 0.01039 S 0
S2 0.25020 0.52980 0.17040 0.00760 S 0
O1 0.03090 0.21440 0.55490 0.01988 O 0
O2 0.58800 0.14700 0.59270 0.02052 O 0
O3 0.66870 0.29220 0.63220 0.02951 O 0
O4 0.89270 0.19060 0.77130 0.02596 O 0
O5 0.14270 0.45540 0.09990 0.01570 O 0
O6 0.07050 0.59990 0.14050 0.01583 O 0
O7 0.53400 0.54740 0.12670 0.01482 O 0
O8 0.27170 0.51280 0.30980 0.02001 O 0
Wat1 0.71500 0.06610 0.90720 0.01621 O 2
Wat2 0.35080 0.28140 0.85700 0.01494 O 2
Wat3 0.19370 0.10650 0.04830 0.03040 O 2

loop_
_cod_changelog_entry_id
_cod_changelog_entry_author
_cod_changelog_entry_date
_cod_changelog_entry_text
1
;cod-tools version 3.8.0
Id: cif_guess_AMCSD_atom_types 9574 2023-05-10 09:00:05Z saulius
;
2023-05-10T18:45:56+03:00
;Derived atom types and hydrogen counts
from atom names that follow the AMCSD naming convention
(Wat == water, O-H == hydroxyl).
;

loop_
_cod_related_entry_id
_cod_related_entry_database
_cod_related_entry_code
1 AMCSD 0000203
